data_4108708
loop_
_publ_author_name
'Raissa M. Trend'
'Brian M. Stoltz'

_publ_contact_author
;       Michael W. Day
        Beckman Institute
        California Institute of Technology
        Pasadena, CA  91125
        USA
;
_publ_contact_author_email mikeday@caltech.edu
_publ_contact_author_fax '(818) 449 4159'
_publ_contact_author_phone '(818) 395 2734'
_publ_section_title
;
 Structural Features and Reactivity of (Sparteine)PdCl2: A Model for
 Selectivity in the Oxidative Kinetic Resolution of Secondary Alcohols
;
_journal_name_full 'Journal of the American Chemical Society'
_journal_page_first 15957
_journal_page_last 15966
_journal_paper_doi 10.1021/ja804955e
_journal_volume 130
_journal_year 2008
_chemical_formula_sum 'C25 H35 Cl F6 N3 Pd Sb'
_chemical_formula_weight 755.16
_chemical_name_systematic
; 
 ? 
;
_space_group_IT_number 4
_symmetry_cell_setting monoclinic
_symmetry_space_group_name_Hall 'P 2yb'
_symmetry_space_group_name_H-M 'P 1 21 1'
_atom_sites_solution_hydrogens geom
_atom_sites_solution_primary 'Patterson method'
_atom_sites_solution_secondary difmap
_audit_creation_method SHELXL-97
_cell_angle_alpha 90.00
_cell_angle_beta 91.4260(10)
_cell_angle_gamma 90.00
_cell_formula_units_Z 4
_cell_length_a 9.7500(5)
_cell_length_b 21.3471(10)
_cell_length_c 13.1934(6)
_cell_measurement_reflns_used 29306
_cell_measurement_temperature 100(2)
_cell_measurement_theta_max 28.19
_cell_measurement_theta_min 2.25
_cell_volume 2745.1(2)
_computing_cell_refinement 'Bruker SAINT v6.022'
_computing_data_collection 'Bruker SMART v5.054'
_computing_data_reduction 'Bruker SAINT v6.022'
_computing_molecular_graphics 'Bruker SHELXTL'
_computing_publication_material 'Bruker SHELXTL'
_computing_structure_refinement 'SHELXL-97 (Sheldrick, 1997)'
_computing_structure_solution 'SHELXS-97 (Sheldrick, 1990)'
_diffrn_ambient_temperature 100(2)
_diffrn_measured_fraction_theta_full 0.931
_diffrn_measured_fraction_theta_max 0.931
_diffrn_measurement_device_type 'Bruker SMART 1000'
_diffrn_measurement_method '\w scans at 4 \f settings and 1 \f scan'
_diffrn_radiation_monochromator graphite
_diffrn_radiation_source 'normal-focus sealed tube'
_diffrn_radiation_type MoK\a
_diffrn_radiation_wavelength 0.71073
_diffrn_reflns_av_R_equivalents 0.0494
_diffrn_reflns_av_sigmaI/netI 0.0388
_diffrn_reflns_limit_h_max 12
_diffrn_reflns_limit_h_min -12
_diffrn_reflns_limit_k_max 27
_diffrn_reflns_limit_k_min -28
_diffrn_reflns_limit_l_max 17
_diffrn_reflns_limit_l_min -17
_diffrn_reflns_number 47919
_diffrn_reflns_theta_full 28.41
_diffrn_reflns_theta_max 28.41
_diffrn_reflns_theta_min 1.54
_exptl_absorpt_coefficient_mu 1.797
_exptl_absorpt_correction_T_max 0.6425
_exptl_absorpt_correction_T_min 0.6146
_exptl_absorpt_correction_type none
_exptl_crystal_colour Orange
_exptl_crystal_density_diffrn 1.827
_exptl_crystal_description Block
_exptl_crystal_F_000 1496
_exptl_crystal_size_max 0.30
_exptl_crystal_size_mid 0.28
_exptl_crystal_size_min 0.27
_refine_diff_density_max 2.187
_refine_diff_density_min -1.798
_refine_diff_density_rms 0.123
_refine_ls_abs_structure_details 'Flack H D (1983), Acta Cryst. A39, 876-881'
_refine_ls_abs_structure_Flack -0.028(18)
_refine_ls_extinction_method none
_refine_ls_goodness_of_fit_ref 2.140
_refine_ls_hydrogen_treatment Riding
_refine_ls_matrix_type 'Full matrix'
_refine_ls_number_parameters 542
_refine_ls_number_reflns 12521
_refine_ls_number_restraints 1
_refine_ls_restrained_S_all 2.140
_refine_ls_R_factor_all 0.0505
_refine_ls_R_factor_gt 0.0440
_refine_ls_shift/su_max 0.001
_refine_ls_shift/su_mean 0.000
_refine_ls_structure_factor_coef Fsqd
_refine_ls_weighting_details w=1/s^2^(Fo^2^)
_refine_ls_weighting_scheme sigma
_refine_ls_wR_factor_gt 0.0763
_refine_ls_wR_factor_ref 0.0772
_reflns_number_gt 11419
_reflns_number_total 12521
_reflns_threshold_expression >2sigma(I)
_cod_data_source_file ja804955e_si_004.cif
_cod_data_source_block rmt06
_cod_depositor_comments
;
The following automatic conversions were performed:

'_atom_sites_solution_secondary' value 'Difference Fourier map' was
changed to 'difmap'.

'_atom_sites_solution_hydrogens' value 'Geometric positions' was
changed to 'geom'.

Automatic conversion script
Id: cif_fix_values 6452 2018-10-05 10:23:21Z andrius 
;
_cod_database_code 4108708

loop_
_symmetry_equiv_pos_as_xyz
'x, y, z'
'-x, y+1/2, -z'

loop_
_atom_site_label
_atom_site_type_symbol
_atom_site_fract_x
_atom_site_fract_y
_atom_site_fract_z
_atom_site_U_iso_or_equiv
_atom_site_adp_type
_atom_site_occupancy
_atom_site_symmetry_multiplicity
_atom_site_calc_flag
_atom_site_refinement_flags
_atom_site_disorder_assembly
_atom_site_disorder_group
Pd1 Pd 0.18320(4) 0.65933(3) 0.79440(3) 0.02772(10) Uani 1 1 d . . .
Cl1 Cl 0.2816(2) 0.75750(8) 0.80093(12) 0.0670(6) Uani 1 1 d . A .
N1A N 0.1233(5) 0.6599(2) 0.9440(3) 0.0290(10) Uani 1 1 d . A .
N2A N 0.0597(4) 0.5795(2) 0.7721(3) 0.0218(10) Uani 1 1 d . A .
C1A C 0.1873(7) 0.7099(3) 1.0106(4) 0.0406(16) Uani 1 1 d . . .
H1A1 H 0.1413 0.7101 1.0767 0.049 Uiso 1 1 calc R A .
H1A2 H 0.1720 0.7513 0.9785 0.049 Uiso 1 1 calc R . .
C2A C 0.3401(7) 0.7002(3) 1.0287(4) 0.0411(16) Uani 1 1 d . A .
H2A1 H 0.3874 0.7064 0.9639 0.049 Uiso 1 1 calc R . .
H2A2 H 0.3746 0.7324 1.0769 0.049 Uiso 1 1 calc R . .
C3A C 0.3765(7) 0.6355(3) 1.0705(5) 0.0477(17) Uani 1 1 d . . .
H3A1 H 0.3465 0.6318 1.1414 0.057 Uiso 1 1 calc R A .
H3A2 H 0.4770 0.6290 1.0697 0.057 Uiso 1 1 calc R . .
C4A C 0.3042(6) 0.5864(3) 1.0044(4) 0.0421(16) Uani 1 1 d . A .
H4A1 H 0.3428 0.5872 0.9357 0.050 Uiso 1 1 calc R . .
H4A2 H 0.3212 0.5443 1.0336 0.050 Uiso 1 1 calc R . .
C5A C 0.1523(6) 0.5979(3) 0.9966(4) 0.0316(13) Uani 1 1 d . . .
H5A H 0.1220 0.6036 1.0679 0.038 Uiso 1 1 calc R A .
C6A C 0.0666(6) 0.5445(3) 0.9536(4) 0.0335(14) Uani 1 1 d . A .
H6A H 0.0864 0.5065 0.9959 0.040 Uiso 1 1 calc R . .
C7A C 0.0971(6) 0.5280(2) 0.8428(4) 0.0256(12) Uani 1 1 d . . .
H7A1 H 0.1960 0.5186 0.8373 0.031 Uiso 1 1 calc R A .
H7A2 H 0.0451 0.4898 0.8231 0.031 Uiso 1 1 calc R . .
C8A C 0.0742(5) 0.5559(2) 0.6642(4) 0.0266(12) Uani 1 1 d . . .
H8A1 H 0.1648 0.5355 0.6584 0.032 Uiso 1 1 calc R A .
H8A2 H 0.0720 0.5922 0.6175 0.032 Uiso 1 1 calc R . .
C9A C -0.0382(6) 0.5091(3) 0.6300(4) 0.0361(14) Uani 1 1 d . A .
H9A1 H -0.0232 0.4960 0.5591 0.043 Uiso 1 1 calc R . .
H9A2 H -0.0338 0.4713 0.6735 0.043 Uiso 1 1 calc R . .
C10A C -0.1781(6) 0.5395(3) 0.6376(4) 0.0383(15) Uani 1 1 d . . .
H10A H -0.1845 0.5764 0.5921 0.046 Uiso 1 1 calc R A .
H10B H -0.2509 0.5094 0.6171 0.046 Uiso 1 1 calc R . .
C11A C -0.1956(6) 0.5592(3) 0.7449(4) 0.0349(14) Uani 1 1 d . A .
H11A H -0.1969 0.5213 0.7880 0.042 Uiso 1 1 calc R . .
H11B H -0.2859 0.5800 0.7503 0.042 Uiso 1 1 calc R . .
C12A C -0.0856(5) 0.6033(2) 0.7867(4) 0.0238(12) Uani 1 1 d . . .
H12A H -0.0948 0.6435 0.7482 0.029 Uiso 1 1 calc R A .
C13A C -0.1094(6) 0.6183(3) 0.8973(4) 0.0365(14) Uani 1 1 d . A .
H13A H -0.2085 0.6294 0.9031 0.044 Uiso 1 1 calc R . .
C14A C -0.0269(6) 0.6729(3) 0.9405(4) 0.0370(15) Uani 1 1 d . . .
H14A H -0.0449 0.7106 0.8984 0.044 Uiso 1 1 calc R A .
H14B H -0.0577 0.6820 1.0099 0.044 Uiso 1 1 calc R . .
C15A C -0.0833(7) 0.5597(3) 0.9629(4) 0.0444(17) Uani 1 1 d . . .
H15A H -0.1052 0.5683 1.0345 0.053 Uiso 1 1 calc R A .
H15B H -0.1408 0.5244 0.9383 0.053 Uiso 1 1 calc R . .
C16A C 0.3596(6) 0.7149(3) 0.3531(3) 0.047(4) Uiso 0.471(7) 1 d PG A 1
H16A H 0.3041 0.7407 0.3100 0.056 Uiso 0.471(7) 1 calc PR A 1
C17A C 0.4830(7) 0.6914(4) 0.3189(4) 0.034(3) Uiso 0.471(7) 1 d PG A 1
H17A H 0.5119 0.7010 0.2525 0.040 Uiso 0.471(7) 1 calc PR A 1
C18A C 0.5641(5) 0.6537(3) 0.3819(4) 0.029(3) Uiso 0.471(7) 1 d PG A 1
H18A H 0.6485 0.6376 0.3585 0.035 Uiso 0.471(7) 1 calc PR A 1
C19A C 0.5218(5) 0.6395(3) 0.4791(4) 0.045(4) Uiso 0.471(7) 1 d PG A 1
H19A H 0.5773 0.6138 0.5222 0.054 Uiso 0.471(7) 1 calc PR A 1
C20A C 0.3984(4) 0.66310(19) 0.5133(3) 0.026(3) Uiso 0.471(7) 1 d PG A 1
C21A C 0.3173(4) 0.7008(2) 0.4503(3) 0.031(3) Uiso 0.471(7) 1 d PG A 1
C22A C 0.1938(5) 0.7244(3) 0.4844(4) 0.028(3) Uiso 0.471(7) 1 d PG A 1
H22A H 0.1384 0.7501 0.4414 0.034 Uiso 0.471(7) 1 calc PR A 1
C23A C 0.1515(4) 0.7102(3) 0.5816(4) 0.014(3) Uiso 0.471(7) 1 d PG A 1
H23A H 0.0671 0.7263 0.6050 0.016 Uiso 0.471(7) 1 calc PR A 1
N3A N 0.2326(5) 0.6725(3) 0.6447(3) 0.020(2) Uiso 0.471(7) 1 d PG A 1
C24A C 0.3561(5) 0.6490(2) 0.6105(3) 0.027(3) Uiso 0.471(7) 1 d PG A 1
C25A C 0.4390(7) 0.6146(4) 0.6816(4) 0.047(4) Uiso 0.471(7) 1 d PG A 1
H25A H 0.5188 0.6399 0.7023 0.071 Uiso 0.471(7) 1 calc PR A 1
H25B H 0.4701 0.5757 0.6500 0.071 Uiso 0.471(7) 1 calc PR A 1
H25C H 0.3851 0.6046 0.7412 0.071 Uiso 0.471(7) 1 calc PR A 1
C16C C 0.5473(5) 0.6425(3) 0.4151(4) 0.040(3) Uiso 0.529(7) 1 d PG A 2
H16C H 0.6277 0.6173 0.4189 0.047 Uiso 0.529(7) 1 calc PR A 2
C17C C 0.5178(6) 0.6774(3) 0.3284(3) 0.045(3) Uiso 0.529(7) 1 d PG A 2
H17C H 0.5779 0.6761 0.2728 0.054 Uiso 0.529(7) 1 calc PR A 2
C18C C 0.4002(7) 0.7142(3) 0.3229(3) 0.045(3) Uiso 0.529(7) 1 d PG A 2
H18C H 0.3800 0.7380 0.2636 0.054 Uiso 0.529(7) 1 calc PR A 2
C19C C 0.3122(6) 0.7161(3) 0.4041(3) 0.044(3) Uiso 0.529(7) 1 d PG A 2
H19C H 0.2319 0.7413 0.4003 0.053 Uiso 0.529(7) 1 calc PR A 2
C20C C 0.3418(4) 0.68120(19) 0.4909(3) 0.031(3) Uiso 0.529(7) 1 d PG A 2
C21C C 0.4594(4) 0.6444(2) 0.4964(3) 0.044(3) Uiso 0.529(7) 1 d PG A 2
C22C C 0.4889(5) 0.6095(3) 0.5831(4) 0.028(3) Uiso 0.529(7) 1 d PG A 2
H22C H 0.5693 0.5843 0.5869 0.034 Uiso 0.529(7) 1 calc PR A 2
C23C C 0.4010(6) 0.6114(3) 0.6644(3) 0.040(3) Uiso 0.529(7) 1 d PG A 2
H23C H 0.4212 0.5875 0.7237 0.048 Uiso 0.529(7) 1 calc PR A 2
N3C N 0.2834(5) 0.6482(3) 0.6589(3) 0.023(2) Uiso 0.529(7) 1 d PG A 2
C24C C 0.2538(4) 0.6831(2) 0.5721(3) 0.028(3) Uiso 0.529(7) 1 d PG A 2
C25C C 0.1549(5) 0.7149(3) 0.5583(5) 0.112(8) Uiso 0.529(7) 1 d PG A 2
H25G H 0.0840 0.7027 0.6059 0.167 Uiso 0.529(7) 1 calc PR A 2
H25H H 0.1200 0.7091 0.4886 0.167 Uiso 0.529(7) 1 calc PR A 2
H25I H 0.1792 0.7590 0.5691 0.167 Uiso 0.529(7) 1 calc PR A 2
Pd2 Pd 0.67467(4) 0.84064(3) 0.72150(3) 0.02325(9) Uani 1 1 d . . .
Cl2 Cl 0.7697(2) 0.74164(8) 0.71347(11) 0.0510(5) Uani 1 1 d . . .
N1B N 0.6206(4) 0.8452(2) 0.5677(3) 0.0269(10) Uani 1 1 d . . .
N2B N 0.5497(4) 0.92081(19) 0.7426(3) 0.0198(9) Uani 1 1 d . . .
C1B C 0.6883(7) 0.7967(3) 0.5029(4) 0.0421(17) Uani 1 1 d . . .
H1B1 H 0.6460 0.7978 0.4339 0.051 Uiso 1 1 calc R . .
H1B2 H 0.6714 0.7547 0.5317 0.051 Uiso 1 1 calc R . .
C2B C 0.8430(7) 0.8066(3) 0.4952(5) 0.0470(17) Uani 1 1 d . . .
H2B1 H 0.8874 0.7989 0.5624 0.056 Uiso 1 1 calc R . .
H2B2 H 0.8802 0.7758 0.4470 0.056 Uiso 1 1 calc R . .
C3B C 0.8785(8) 0.8716(3) 0.4605(5) 0.057(2) Uani 1 1 d . . .
H3B1 H 0.8484 0.8774 0.3889 0.068 Uiso 1 1 calc R . .
H3B2 H 0.9791 0.8779 0.4653 0.068 Uiso 1 1 calc R . .
C4B C 0.8070(7) 0.9192(3) 0.5273(5) 0.0512(18) Uani 1 1 d . . .
H4B1 H 0.8413 0.9150 0.5982 0.061 Uiso 1 1 calc R . .
H4B2 H 0.8278 0.9621 0.5039 0.061 Uiso 1 1 calc R . .
C5B C 0.6561(7) 0.9087(3) 0.5225(4) 0.0410(16) Uani 1 1 d . . .
H5B H 0.6301 0.9061 0.4488 0.049 Uiso 1 1 calc R . .
C6B C 0.5701(7) 0.9618(3) 0.5659(5) 0.0466(19) Uani 1 1 d . . .
H6B H 0.5923 1.0011 0.5283 0.056 Uiso 1 1 calc R . .
C7B C 0.5940(6) 0.9742(2) 0.6787(4) 0.0329(14) Uani 1 1 d . . .
H7B1 H 0.6929 0.9822 0.6920 0.040 Uiso 1 1 calc R . .
H7B2 H 0.5429 1.0123 0.6980 0.040 Uiso 1 1 calc R . .
C8B C 0.5593(5) 0.9397(3) 0.8517(4) 0.0273(12) Uani 1 1 d . . .
H8B1 H 0.6505 0.9588 0.8653 0.033 Uiso 1 1 calc R . .
H8B2 H 0.5531 0.9017 0.8942 0.033 Uiso 1 1 calc R . .
C9B C 0.4488(6) 0.9860(3) 0.8837(4) 0.0361(14) Uani 1 1 d . . .
H9B1 H 0.4622 0.9966 0.9564 0.043 Uiso 1 1 calc R . .
H9B2 H 0.4560 1.0251 0.8439 0.043 Uiso 1 1 calc R . .
C10B C 0.3080(6) 0.9571(3) 0.8661(4) 0.0340(14) Uani 1 1 d . . .
H10C H 0.2987 0.9188 0.9078 0.041 Uiso 1 1 calc R . .
H10D H 0.2357 0.9871 0.8852 0.041 Uiso 1 1 calc R . .
C11B C 0.2935(6) 0.9410(3) 0.7544(4) 0.0388(15) Uani 1 1 d . . .
H11C H 0.2032 0.9208 0.7418 0.047 Uiso 1 1 calc R . .
H11D H 0.2951 0.9802 0.7145 0.047 Uiso 1 1 calc R . .
C12B C 0.4044(5) 0.8979(2) 0.7174(4) 0.0256(12) Uani 1 1 d . . .
H12B H 0.3926 0.8565 0.7515 0.031 Uiso 1 1 calc R . .
C13B C 0.3866(6) 0.8874(3) 0.6036(4) 0.0393(15) Uani 1 1 d . . .
H13B H 0.2876 0.8777 0.5895 0.047 Uiso 1 1 calc R . .
C14B C 0.4710(6) 0.8328(3) 0.5623(4) 0.0409(16) Uani 1 1 d . . .
H14C H 0.4512 0.7946 0.6017 0.049 Uiso 1 1 calc R . .
H14D H 0.4426 0.8250 0.4909 0.049 Uiso 1 1 calc R . .
C15B C 0.4209(8) 0.9464(3) 0.5442(5) 0.058(2) Uani 1 1 d . . .
H15C H 0.4052 0.9391 0.4707 0.070 Uiso 1 1 calc R . .
H15D H 0.3619 0.9815 0.5653 0.070 Uiso 1 1 calc R . .
C16B C 0.86082(17) 0.78565(3) 1.16861(8) 0.056(2) Uani 1 1 d G . .
H16B H 0.8055 0.7598 1.2095 0.068 Uiso 1 1 calc R . .
C17B C 0.98428(17) 0.80919(3) 1.20736(8) 0.058(2) Uani 1 1 d G . .
H17B H 1.0133 0.7994 1.2748 0.069 Uiso 1 1 calc R . .
C18B C 1.06525(16) 0.84705(3) 1.14747(9) 0.0555(19) Uani 1 1 d G . .
H18B H 1.1496 0.8631 1.1740 0.067 Uiso 1 1 calc R . .
C19B C 1.02277(15) 0.86138(3) 1.04882(9) 0.0531(19) Uani 1 1 d G . .
H19B H 1.0781 0.8873 1.0079 0.064 Uiso 1 1 calc R . .
C20B C 0.89931(16) 0.83784(3) 1.01007(9) 0.0473(17) Uani 1 1 d G . .
C21B C 0.81834(15) 0.79998(2) 1.06996(9) 0.055(2) Uani 1 1 d G . .
C22B C 0.69488(15) 0.77644(2) 1.03122(11) 0.060(2) Uani 1 1 d G . .
H22B H 0.6395 0.7506 1.0722 0.073 Uiso 1 1 calc R . .
C23B C 0.65240(17) 0.79077(3) 0.93257(12) 0.0388(15) Uani 1 1 d G . .
H23B H 0.5680 0.7747 0.9061 0.047 Uiso 1 1 calc R . .
N3B N 0.73337(19) 0.82863(4) 0.87268(12) 0.0505(15) Uani 1 1 d G . .
C24B C 0.85682(18) 0.85217(4) 0.91143(10) 0.0568(19) Uani 1 1 d G . .
C25B C 0.9321(2) 0.89012(5) 0.84192(10) 0.0480(17) Uani 1 1 d G . .
H25D H 1.0032 0.8647 0.8106 0.072 Uiso 1 1 calc R . .
H25E H 0.9751 0.9252 0.8787 0.072 Uiso 1 1 calc R . .
H25F H 0.8693 0.9064 0.7891 0.072 Uiso 1 1 calc R . .
Sb1 Sb 0.49438(4) 0.41573(2) 0.81138(2) 0.03260(10) Uani 1 1 d R . .
F1A F 0.63124(6) 0.40874(4) 0.71640(6) 0.0707(12) Uani 1 1 d R B .
F2A F 0.35800(7) 0.42333(3) 0.90683(5) 0.0499(9) Uani 1 1 d R B .
F3A F 0.55434(5) 0.49579(2) 0.85342(3) 0.101(3) Uani 0.855(6) 1 d PR B 3
F4A F 0.60168(8) 0.378775(16) 0.90700(6) 0.095(3) Uani 0.855(6) 1 d PR B 3
F5A F 0.42426(3) 0.34214(3) 0.76281(3) 0.0629(16) Uani 0.855(6) 1 d PR B 3
F6A F 0.38317(7) 0.45740(4) 0.71646(5) 0.084(2) Uani 0.855(6) 1 d PR B 3
F3AB F 0.49212(6) 0.47871(3) 0.74760(4) 0.092(12) Uiso 0.145(6) 1 d PR B 4
F4AB F 0.66182(6) 0.43931(2) 0.89114(5) 0.021(5) Uiso 0.145(6) 1 d PR B 4
F5AB F 0.53404(6) 0.330308(18) 0.85844(6) 0.032(6) Uiso 0.145(6) 1 d PR B 4
F6AB F 0.36382(5) 0.38411(3) 0.73808(3) 0.060(9) Uiso 0.145(6) 1 d PR B 4
Sb2 Sb 0.01227(4) 0.09253(3) 0.68308(3) 0.04069(12) Uani 1 1 d R . .
F1B F -0.08968(4) 0.15037(3) 0.75096(6) 0.0726(13) Uani 1 1 d R . .
F2B F -0.05062(7) 0.03038(2) 0.76397(3) 0.0945(18) Uani 1 1 d R . .
F3B F 0.12052(6) 0.03770(4) 0.61262(6) 0.154(3) Uani 1 1 d R . .
F4B F 0.07883(8) 0.15750(4) 0.60425(3) 0.129(3) Uani 1 1 d R . .
F5B F 0.15665(6) 0.10427(2) 0.77708(4) 0.0671(12) Uani 1 1 d R . .
F6B F -0.13167(7) 0.07923(4) 0.58867(5) 0.0594(11) Uani 1 1 d R . .

loop_
_atom_site_aniso_label
_atom_site_aniso_U_11
_atom_site_aniso_U_22
_atom_site_aniso_U_33
_atom_site_aniso_U_23
_atom_site_aniso_U_13
_atom_site_aniso_U_12
Pd1 0.0388(3) 0.0231(2) 0.0215(2) 0.00051(18) 0.00453(17) -0.0113(2)
Cl1 0.1243(18) 0.0450(10) 0.0315(9) 0.0100(7) -0.0043(10) -0.0527(11)
N1A 0.045(3) 0.013(2) 0.029(2) 0.001(2) 0.005(2) 0.000(2)
N2A 0.021(2) 0.024(2) 0.021(2) -0.0023(18) -0.0015(18) -0.0032(18)
C1A 0.077(5) 0.026(3) 0.019(3) -0.001(2) 0.000(3) -0.009(3)
C2A 0.061(4) 0.035(4) 0.026(3) -0.001(3) -0.005(3) -0.020(3)
C3A 0.052(4) 0.051(4) 0.039(4) 0.008(3) -0.016(3) -0.017(3)
C4A 0.059(4) 0.026(3) 0.040(3) 0.008(3) -0.019(3) -0.006(3)
C5A 0.044(3) 0.028(3) 0.023(3) 0.012(2) -0.002(2) -0.006(3)
C6A 0.046(4) 0.026(3) 0.028(3) 0.014(2) -0.012(3) -0.010(3)
C7A 0.031(3) 0.012(2) 0.034(3) 0.005(2) -0.005(2) -0.008(2)
C8A 0.026(3) 0.028(3) 0.026(3) -0.012(2) 0.001(2) 0.006(2)
C9A 0.041(4) 0.029(3) 0.038(3) -0.008(3) -0.005(3) -0.010(3)
C10A 0.035(4) 0.050(4) 0.030(3) 0.008(3) -0.010(3) -0.012(3)
C11A 0.027(3) 0.046(4) 0.032(3) 0.008(3) -0.005(3) 0.000(3)
C12A 0.024(3) 0.020(3) 0.027(3) 0.002(2) 0.006(2) 0.005(2)
C13A 0.029(3) 0.047(4) 0.034(3) -0.010(3) 0.003(3) 0.003(3)
C14A 0.041(4) 0.045(4) 0.026(3) -0.004(3) 0.007(3) 0.015(3)
C15A 0.060(5) 0.051(4) 0.022(3) 0.006(3) -0.001(3) -0.025(3)
Pd2 0.0316(2) 0.0190(2) 0.01905(19) -0.00037(17) -0.00106(16) 0.00624(19)
Cl2 0.0875(14) 0.0348(9) 0.0311(8) 0.0087(7) 0.0081(8) 0.0352(9)
N1B 0.042(3) 0.020(2) 0.018(2) 0.0028(19) -0.0001(19) 0.002(2)
N2B 0.023(2) 0.017(2) 0.020(2) -0.0013(18) 0.0028(17) -0.0064(19)
C1B 0.074(5) 0.029(3) 0.023(3) -0.003(3) 0.002(3) 0.023(3)
C2B 0.074(5) 0.032(4) 0.035(4) -0.003(3) 0.013(3) 0.024(3)
C3B 0.085(6) 0.041(4) 0.047(4) 0.010(3) 0.040(4) 0.021(4)
C4B 0.064(5) 0.024(3) 0.067(4) 0.017(3) 0.036(4) 0.013(3)
C5B 0.071(5) 0.027(3) 0.026(3) 0.016(3) 0.019(3) 0.023(3)
C6B 0.072(5) 0.030(3) 0.039(4) 0.021(3) 0.029(4) 0.028(3)
C7B 0.045(4) 0.015(3) 0.039(3) -0.001(2) 0.023(3) -0.002(2)
C8B 0.025(3) 0.031(3) 0.026(3) -0.003(2) 0.000(2) 0.001(2)
C9B 0.048(4) 0.030(3) 0.030(3) -0.003(3) 0.011(3) 0.005(3)
C10B 0.027(3) 0.043(4) 0.032(3) 0.006(3) 0.007(3) 0.010(3)
C11B 0.027(3) 0.052(4) 0.038(3) 0.006(3) -0.001(3) 0.002(3)
C12B 0.020(3) 0.024(3) 0.033(3) 0.006(2) -0.005(2) -0.006(2)
C13B 0.034(3) 0.050(4) 0.033(3) -0.006(3) -0.011(3) 0.008(3)
C14B 0.051(4) 0.042(4) 0.028(3) -0.009(3) -0.016(3) 0.009(3)
C15B 0.084(6) 0.066(5) 0.024(3) 0.011(3) -0.001(3) 0.052(4)
C16B 0.062(5) 0.037(4) 0.072(5) -0.008(4) 0.041(4) 0.003(4)
C17B 0.075(5) 0.079(6) 0.019(3) -0.008(3) 0.000(3) 0.041(4)
C18B 0.038(4) 0.063(5) 0.065(5) -0.028(4) -0.006(3) 0.019(4)
C19B 0.057(5) 0.032(4) 0.071(5) -0.011(3) 0.027(4) 0.002(3)
C20B 0.071(5) 0.046(4) 0.025(3) 0.007(3) 0.008(3) 0.044(4)
C21B 0.025(3) 0.060(5) 0.078(5) -0.052(4) -0.013(3) 0.019(3)
C22B 0.053(5) 0.071(6) 0.058(5) 0.014(4) 0.023(4) 0.004(4)
C23B 0.055(4) 0.043(4) 0.019(3) 0.007(3) 0.007(3) 0.016(3)
N3B 0.039(3) 0.056(4) 0.055(3) -0.020(3) -0.014(3) 0.027(3)
C24B 0.070(5) 0.036(4) 0.066(5) 0.002(3) 0.030(4) 0.021(4)
C25B 0.060(4) 0.024(3) 0.059(4) 0.006(3) -0.014(3) -0.014(3)
Sb1 0.0420(2) 0.0350(2) 0.02073(19) 0.00488(17) -0.00034(16) -0.01185(19)
F1A 0.068(3) 0.101(4) 0.044(2) 0.007(2) 0.029(2) -0.019(3)
F2A 0.064(2) 0.039(2) 0.047(2) -0.0102(18) 0.0156(18) -0.0016(19)
F3A 0.150(6) 0.078(4) 0.077(4) -0.041(3) 0.072(4) -0.077(4)
F4A 0.044(3) 0.206(7) 0.036(3) 0.029(3) 0.002(2) 0.059(4)
F5A 0.062(3) 0.037(3) 0.091(4) -0.039(3) 0.038(3) -0.020(2)
F6A 0.154(6) 0.073(4) 0.024(2) 0.004(2) 0.004(3) 0.062(4)
Sb2 0.0586(3) 0.0413(3) 0.0224(2) 0.00629(18) 0.00561(18) 0.0245(2)
F1B 0.070(3) 0.065(3) 0.082(3) -0.037(2) -0.022(2) 0.034(2)
F2B 0.154(5) 0.053(3) 0.074(3) 0.038(2) -0.035(3) -0.037(3)
F3B 0.194(6) 0.223(7) 0.042(3) -0.031(3) -0.018(3) 0.173(6)
F4B 0.067(3) 0.198(7) 0.122(4) 0.124(5) -0.012(3) -0.014(4)
F5B 0.056(2) 0.093(3) 0.051(2) 0.023(2) -0.0129(19) 0.013(2)
F6B 0.094(3) 0.034(2) 0.049(2) -0.0032(17) -0.024(2) 0.019(2)

loop_
_atom_type_symbol
_atom_type_description
_atom_type_scat_dispersion_real
_atom_type_scat_dispersion_imag
_atom_type_scat_source
C C 0.0033 0.0016 'International Tables Vol C Tables 4.2.6.8 and 6.1.1.4'
H H 0.0000 0.0000 'International Tables Vol C Tables 4.2.6.8 and 6.1.1.4'
N N 0.0061 0.0033 'International Tables Vol C Tables 4.2.6.8 and 6.1.1.4'
F F 0.0171 0.0103 'International Tables Vol C Tables 4.2.6.8 and 6.1.1.4'
Cl Cl 0.1484 0.1585 'International Tables Vol C Tables 4.2.6.8 and 6.1.1.4'
Pd Pd -0.9988 1.0072 'International Tables Vol C Tables 4.2.6.8 and 6.1.1.4'
Sb Sb -0.5866 1.5461 'International Tables Vol C Tables 4.2.6.8 and 6.1.1.4'

loop_
_geom_angle_atom_site_label_1
_geom_angle_atom_site_label_2
_geom_angle_atom_site_label_3
_geom_angle
N3C Pd1 N3A 20.57(18)
N3C Pd1 N1A 166.55(19)
N3A Pd1 N1A 171.34(19)
N3C Pd1 N2A 93.84(19)
N3A Pd1 N2A 97.07(19)
N1A Pd1 N2A 87.97(16)
N3C Pd1 Cl1 86.08(16)
N3A Pd1 Cl1 78.75(16)
N1A Pd1 Cl1 94.91(13)
N2A Pd1 Cl1 167.96(13)
C14A N1A C1A 106.2(4)
C14A N1A C5A 110.4(4)
C1A N1A C5A 106.3(4)
C14A N1A Pd1 105.8(3)
C1A N1A Pd1 115.9(3)
C5A N1A Pd1 112.1(3)
C7A N2A C12A 112.5(4)
C7A N2A C8A 108.4(4)
C12A N2A C8A 109.8(4)
C7A N2A Pd1 112.5(3)
C12A N2A Pd1 104.1(3)
C8A N2A Pd1 109.5(3)
N1A C1A C2A 112.7(5)
C3A C2A C1A 113.5(5)
C2A C3A C4A 108.4(5)
C5A C4A C3A 111.6(5)
C4A C5A N1A 110.3(4)
C4A C5A C6A 115.8(5)
N1A C5A C6A 113.0(4)
C15A C6A C5A 109.5(5)
C15A C6A C7A 109.8(5)
C5A C6A C7A 114.2(5)
N2A C7A C6A 112.2(4)
N2A C8A C9A 114.0(4)
C10A C9A C8A 109.7(5)
C11A C10A C9A 107.9(5)
C10A C11A C12A 115.0(5)
C13A C12A C11A 110.9(4)
C13A C12A N2A 111.0(4)
C11A C12A N2A 113.5(4)
C14A C13A C12A 115.5(5)
C14A C13A C15A 109.5(5)
C12A C13A C15A 110.0(5)
N1A C14A C13A 112.3(5)
C6A C15A C13A 106.1(5)
C17A C16A C21A 120.0
C18A C17A C16A 120.0
C17A C18A C19A 120.0
C20A C19A C18A 120.0
C19A C20A C21A 120.0
C19A C20A C24A 120.0
C21A C20A C24A 120.0
C22A C21A C20A 120.0
C22A C21A C16A 120.0
C20A C21A C16A 120.0
C21A C22A C23A 120.0
N3A C23A C22A 120.0
C23A N3A C24A 120.0
C23A N3A Pd1 120.6(2)
C24A N3A Pd1 119.1(2)
N3A C24A C20A 120.0
N3A C24A C25A 117.0
C20A C24A C25A 122.8
C17C C16C C21C 120.0
C18C C17C C16C 120.0
C17C C18C C19C 120.0
C18C C19C C20C 120.0
C19C C20C C21C 120.0
C19C C20C C24C 120.0
C21C C20C C24C 120.0
C22C C21C C20C 120.0
C22C C21C C16C 120.0
C20C C21C C16C 120.0
C23C C22C C21C 120.0
C22C C23C N3C 120.0
C24C N3C C23C 120.0
C24C N3C Pd1 123.8(2)
C23C N3C Pd1 115.2(2)
C25C C24C N3C 125.6
C25C C24C C20C 114.3
N3C C24C C20C 120.0
N3B Pd2 N1B 175.35(13)
N3B Pd2 N2B 96.85(11)
N1B Pd2 N2B 87.58(16)
N3B Pd2 Cl2 80.21(6)
N1B Pd2 Cl2 95.16(13)
N2B Pd2 Cl2 167.22(12)
C14B N1B C1B 107.2(4)
C14B N1B C5B 111.9(4)
C1B N1B C5B 106.4(4)
C14B N1B Pd2 105.2(3)
C1B N1B Pd2 114.6(3)
C5B N1B Pd2 111.6(3)
C7B N2B C8B 109.0(4)
C7B N2B C12B 113.8(4)
C8B N2B C12B 109.3(4)
C7B N2B Pd2 111.6(3)
C8B N2B Pd2 108.7(3)
C12B N2B Pd2 104.2(3)
N1B C1B C2B 112.9(5)
C3B C2B C1B 112.5(5)
C2B C3B C4B 109.0(5)
C5B C4B C3B 110.0(6)
C4B C5B N1B 110.6(4)
C4B C5B C6B 115.1(6)
N1B C5B C6B 112.4(4)
C15B C6B C7B 110.3(5)
C15B C6B C5B 107.6(6)
C7B C6B C5B 115.0(5)
N2B C7B C6B 112.3(4)
N2B C8B C9B 114.4(4)
C10B C9B C8B 109.6(5)
C11B C10B C9B 107.6(4)
C12B C11B C10B 113.7(5)
C11B C12B N2B 113.8(4)
C11B C12B C13B 110.1(4)
N2B C12B C13B 110.1(4)
C15B C13B C12B 111.3(5)
C15B C13B C14B 108.5(5)
C12B C13B C14B 114.4(5)
N1B C14B C13B 112.6(5)
C6B C15B C13B 107.8(5)
C17B C16B C21B 120.0
C18B C17B C16B 120.0
C17B C18B C19B 120.0
C18B C19B C20B 120.0
C21B C20B C19B 120.0
C21B C20B C24B 120.0
C19B C20B C24B 120.0
C22B C21B C20B 120.0
C22B C21B C16B 120.0
C20B C21B C16B 120.0
C21B C22B C23B 120.0
N3B C23B C22B 120.0
C24B N3B C23B 120.0
C24B N3B Pd2 121.60(5)
C23B N3B Pd2 118.1
N3B C24B C20B 120.0
N3B C24B C25B 114.8
C20B C24B C25B 125.2
F3AB Sb1 F6AB 92.0
F3AB Sb1 F4A 138.0
F6AB Sb1 F4A 129.2
F3AB Sb1 F5A 122.9
F6AB Sb1 F5A 36.6
F4A Sb1 F5A 94.3
F3AB Sb1 F1A 73.2
F6AB Sb1 F1A 97.1
F4A Sb1 F1A 91.3
F5A Sb1 F1A 87.9
F3AB Sb1 F2A 106.5
F6AB Sb1 F2A 83.3
F4A Sb1 F2A 88.7
F5A Sb1 F2A 92.6
F1A Sb1 F2A 179.5
F3AB Sb1 F6A 40.4
F6AB Sb1 F6A 53.0
F4A Sb1 F6A 177.2
F5A Sb1 F6A 88.2
F1A Sb1 F6A 90.0
F2A Sb1 F6A 90.0
F3AB Sb1 F3A 52.2
F6AB Sb1 F3A 137.9
F4A Sb1 F3A 91.2
F5A Sb1 F3A 174.5
F1A Sb1 F3A 92.8
F2A Sb1 F3A 86.8
F6A Sb1 F3A 86.3
F3AB Sb1 F5AB 162.9
F6AB Sb1 F5AB 87.2
F4A Sb1 F5AB 42.7
F5A Sb1 F5AB 51.6
F1A Sb1 F5AB 90.0
F2A Sb1 F5AB 90.3
F6A Sb1 F5AB 139.8
F3A Sb1 F5AB 133.8
F3AB Sb1 F4AB 93.8
F6AB Sb1 F4AB 170.5
F4A Sb1 F4AB 44.3
F5A Sb1 F4AB 134.5
F1A Sb1 F4AB 77.5
F2A Sb1 F4AB 102.2
F6A Sb1 F4AB 133.9
F3A Sb1 F4AB 50.9
F5AB Sb1 F4AB 85.1
F2B Sb2 F1B 90.6
F2B Sb2 F3B 92.2
F1B Sb2 F3B 177.0
F2B Sb2 F4B 178.1
F1B Sb2 F4B 88.4
F3B Sb2 F4B 88.8
F2B Sb2 F5B 88.2
F1B Sb2 F5B 89.7
F3B Sb2 F5B 89.3
F4B Sb2 F5B 90.2
F2B Sb2 F6B 91.2
F1B Sb2 F6B 91.2
F3B Sb2 F6B 89.8
F4B Sb2 F6B 90.4
F5B Sb2 F6B 179.0

loop_
_geom_bond_atom_site_label_1
_geom_bond_atom_site_label_2
_geom_bond_distance
Pd1 N3C 2.072(4)
Pd1 N3A 2.064(4)
Pd1 N1A 2.072(4)
Pd1 N2A 2.103(4)
Pd1 Cl1 2.3056(16)
N1A C14A 1.490(7)
N1A C1A 1.507(7)
N1A C5A 1.518(7)
N2A C7A 1.483(6)
N2A C12A 1.522(6)
N2A C8A 1.520(6)
C1A C2A 1.517(9)
C2A C3A 1.527(8)
C3A C4A 1.524(8)
C4A C5A 1.502(8)
C5A C6A 1.517(8)
C6A C15A 1.505(9)
C6A C7A 1.539(7)
C8A C9A 1.542(7)
C9A C10A 1.516(8)
C10A C11A 1.491(8)
C11A C12A 1.520(7)
C12A C13A 1.517(7)
C13A C14A 1.518(8)
C13A C15A 1.539(8)
C16A C17A 1.3900
C16A C21A 1.3900
C17A C18A 1.3900
C18A C19A 1.3900
C19A C20A 1.3900
C20A C21A 1.3900
C20A C24A 1.3900
C21A C22A 1.3900
C22A C23A 1.3900
C23A N3A 1.3900
N3A C24A 1.3900
C24A C25A 1.4263
C16C C17C 1.3900
C16C C21C 1.3900
C17C C18C 1.3900
C18C C19C 1.3900
C19C C20C 1.3900
C20C C21C 1.3900
C20C C24C 1.3900
C21C C22C 1.3900
C22C C23C 1.3900
C23C N3C 1.3900
N3C C24C 1.3900
C24C C25C 1.1893
Pd2 N3B 2.0771(16)
Pd2 N1B 2.087(4)
Pd2 N2B 2.123(4)
Pd2 Cl2 2.3110(14)
N1B C14B 1.482(7)
N1B C1B 1.506(7)
N1B C5B 1.524(7)
N2B C7B 1.488(6)
N2B C8B 1.496(6)
N2B C12B 1.527(6)
C1B C2B 1.529(9)
C2B C3B 1.504(9)
C3B C4B 1.525(8)
C4B C5B 1.488(9)
C5B C6B 1.530(7)
C6B C15B 1.511(10)
C6B C7B 1.524(8)
C8B C9B 1.529(7)
C9B C10B 1.518(8)
C10B C11B 1.516(8)
C11B C12B 1.509(8)
C12B C13B 1.524(7)
C13B C15B 1.524(9)
C13B C14B 1.534(8)
C16B C17B 1.3900
C16B C21B 1.3900
C17B C18B 1.3900
C18B C19B 1.3900
C19B C20B 1.3900
C20B C21B 1.3900
C20B C24B 1.3900
C21B C22B 1.3900
C22B C23B 1.3900
C23B N3B 1.3900
N3B C24B 1.3900
C24B C25B 1.4388
Sb1 F3AB 1.5859
Sb1 F6AB 1.7176
Sb1 F4A 1.8007
Sb1 F5A 1.8233
Sb1 F1A 1.8592
Sb1 F2A 1.8610
Sb1 F6A 1.8622
Sb1 F3A 1.8852
Sb1 F5AB 1.9618
Sb1 F4AB 1.9850
Sb2 F2B 1.8187
Sb2 F1B 1.8327
Sb2 F3B 1.8431
Sb2 F4B 1.8601
Sb2 F5B 1.8697
Sb2 F6B 1.8748
